data_7124930
loop_
_publ_author_name
'Quinodoz, P.'
'Wright, K.'
'Drouillat, B.'
'David, O.'
'Marrot, J.'
'Couty, F.'

_publ_section_title
;
 Synthesis of homopropargylamines from 2-cyanoazetidines.
;
_journal_issue 65
_journal_name_full 'Chemical communications (Cambridge, England)'
_journal_page_first 10072
_journal_page_last 10075
_journal_paper_doi 10.1039/c6cc05713f
_journal_volume 52
_journal_year 2016
_chemical_formula_sum 'C29 H33 N3 O2'
_chemical_formula_weight 455.58
_space_group_crystal_system triclinic
_space_group_IT_number 2
_space_group_name_Hall '-P 1'
_space_group_name_H-M_alt 'P -1'
_atom_sites_solution_hydrogens mixed
_audit_creation_method SHELXL-2014/7
_audit_update_record
;
2016-02-11 deposited with the CCDC.
2016-07-20 downloaded from the CCDC.
;
_cell_angle_alpha 87.115(2)
_cell_angle_beta 71.784(2)
_cell_angle_gamma 82.973(2)
_cell_formula_units_Z 2
_cell_length_a 9.6437(4)
_cell_length_b 11.6855(5)
_cell_length_c 12.1217(6)
_cell_measurement_reflns_used 9883
_cell_measurement_temperature 295(2)
_cell_measurement_theta_max 29.53
_cell_measurement_theta_min 2.38
_cell_volume 1287.70(10)
_computing_cell_refinement 'Bruker SAINT'
_computing_data_collection 'Bruker APEX2'
_computing_data_reduction 'Bruker SAINT'
_computing_molecular_graphics 'Bruker SHELXTL'
_computing_publication_material 'Bruker SHELXTL'
_computing_structure_refinement 'SHELXL-2014/7 (Sheldrick, 2014)'
_computing_structure_solution 'SHELXS-97 (Sheldrick 2008)'
_diffrn_ambient_temperature 295(2)
_diffrn_measured_fraction_theta_full 0.999
_diffrn_measured_fraction_theta_max 0.997
_diffrn_measurement_device_type 'Bruker D8 VENTURE'
_diffrn_measurement_method '\f and \w scans'
_diffrn_radiation_type MoK\a
_diffrn_radiation_wavelength 0.71073
_diffrn_reflns_av_R_equivalents 0.0314
_diffrn_reflns_av_unetI/netI 0.0191
_diffrn_reflns_Laue_measured_fraction_full 0.999
_diffrn_reflns_Laue_measured_fraction_max 0.997
_diffrn_reflns_limit_h_max 13
_diffrn_reflns_limit_h_min -13
_diffrn_reflns_limit_k_max 16
_diffrn_reflns_limit_k_min -16
_diffrn_reflns_limit_l_max 17
_diffrn_reflns_limit_l_min -17
_diffrn_reflns_number 73096
_diffrn_reflns_point_group_measured_fraction_full 0.999
_diffrn_reflns_point_group_measured_fraction_max 0.997
_diffrn_reflns_theta_full 25.242
_diffrn_reflns_theta_max 30.069
_diffrn_reflns_theta_min 2.385
_diffrn_source microsource
_exptl_absorpt_coefficient_mu 0.074
_exptl_absorpt_correction_type multi-scan
_exptl_absorpt_process_details 'SADABS (Sheldrick, V2014/5)'
_exptl_crystal_colour yellow
_exptl_crystal_density_diffrn 1.175
_exptl_crystal_description parallelepiped
_exptl_crystal_F_000 488
_exptl_crystal_size_max 0.200
_exptl_crystal_size_mid 0.180
_exptl_crystal_size_min 0.120
_exptl_transmission_factor_max 0.7460
_exptl_transmission_factor_min 0.7007
_refine_diff_density_max 0.435
_refine_diff_density_min -0.521
_refine_diff_density_rms 0.184
_refine_ls_extinction_method none
_refine_ls_goodness_of_fit_ref 1.106
_refine_ls_hydrogen_treatment mixed
_refine_ls_matrix_type full
_refine_ls_number_parameters 314
_refine_ls_number_reflns 7537
_refine_ls_number_restraints 0
_refine_ls_restrained_S_all 1.106
_refine_ls_R_factor_all 0.0791
_refine_ls_R_factor_gt 0.0511
_refine_ls_shift/su_max 0.000
_refine_ls_shift/su_mean 0.000
_refine_ls_structure_factor_coef Fsqd
_refine_ls_weighting_details 'w=1/[\s^2^(Fo^2^)+(0.1056P)^2^+0.1933P] where P=(Fo^2^+2Fc^2^)/3'
_refine_ls_weighting_scheme calc
_refine_ls_wR_factor_gt 0.1632
_refine_ls_wR_factor_ref 0.1960
_reflns_Friedel_coverage 0.000
_reflns_number_gt 5739
_reflns_number_total 7537
_reflns_threshold_expression 'I > 2\s(I)'
_cod_data_source_file c6cc05713f2.cif
_cod_data_source_block pq255_a
_cod_database_code 7124930
_shelx_shelxl_version_number 2014/7
_shelx_space_group_comment
; 
The symmetry employed for this shelxl refinement is uniquely defined 
by the following loop, which should always be used as a source of 
symmetry information in preference to the above space-group names. 
They are only intended as comments. 
;
_shelx_estimated_absorpt_t_min 0.985
_shelx_estimated_absorpt_t_max 0.991
_exptl_absorpt_special_details 'Blessing, Acta Cryst. (1995) A51, 33-38'

loop_
_space_group_symop_operation_xyz
'x, y, z'
'-x, -y, -z'

loop_
_atom_site_label
_atom_site_type_symbol
_atom_site_fract_x
_atom_site_fract_y
_atom_site_fract_z
_atom_site_U_iso_or_equiv
_atom_site_adp_type
_atom_site_occupancy
_atom_site_site_symmetry_order
_atom_site_calc_flag
_atom_site_refinement_flags_posn
_atom_site_refinement_flags_adp
C1 C 0.41122(13) 0.34910(10) 0.40396(10) 0.0381(3) Uani 1 1 d . .
C2 C 0.31439(13) 0.38554(11) 0.32486(11) 0.0407(3) Uani 1 1 d . .
C3 C 0.16637(15) 0.34362(15) 0.39756(13) 0.0524(3) Uani 1 1 d . .
H3A H 0.0850 0.3988 0.3920 0.063 Uiso 1 1 calc R U
H3B H 0.1555 0.2699 0.3697 0.063 Uiso 1 1 calc R U
C4 C 0.16865(15) 0.33209(15) 0.52272(13) 0.0536(3) Uani 1 1 d . .
H4A H 0.1147 0.3988 0.5677 0.064 Uiso 1 1 calc R U
H4B H 0.1272 0.2631 0.5597 0.064 Uiso 1 1 calc R U
N5 N 0.32434(12) 0.32477(11) 0.51041(10) 0.0459(3) Uani 1 1 d . .
N6 N 0.55271(11) 0.34025(10) 0.38207(9) 0.0414(2) Uani 1 1 d . .
C7 C 0.64330(13) 0.37782(11) 0.27905(11) 0.0383(3) Uani 1 1 d . .
O8 O 0.62203(11) 0.46338(9) 0.22241(9) 0.0490(2) Uani 1 1 d . .
O9 O 0.77092(10) 0.30824(8) 0.25201(8) 0.0448(2) Uani 1 1 d . .
C10 C 0.89435(14) 0.33215(13) 0.14989(12) 0.0468(3) Uani 1 1 d . .
C11 C 0.8527(2) 0.32246(17) 0.04039(14) 0.0626(4) Uani 1 1 d . .
H11A H 0.8111 0.2515 0.0426 0.094 Uiso 1 1 calc R U
H11B H 0.9388 0.3235 -0.0261 0.094 Uiso 1 1 calc R U
H11C H 0.7820 0.3862 0.0354 0.094 Uiso 1 1 calc R U
C12 C 0.94355(19) 0.44812(16) 0.16088(18) 0.0638(4) Uani 1 1 d . .
H12A H 0.8757 0.5085 0.1442 0.096 Uiso 1 1 calc R U
H12B H 1.0397 0.4530 0.1069 0.096 Uiso 1 1 calc R U
H12C H 0.9464 0.4564 0.2385 0.096 Uiso 1 1 calc R U
C13 C 1.01292(18) 0.23620(17) 0.15813(18) 0.0660(4) Uani 1 1 d . .
H13A H 1.0281 0.2385 0.2325 0.099 Uiso 1 1 calc R U
H13B H 1.1029 0.2467 0.0979 0.099 Uiso 1 1 calc R U
H13C H 0.9825 0.1629 0.1492 0.099 Uiso 1 1 calc R U
C14 C 0.37319(14) 0.32660(12) 0.20746(12) 0.0431(3) Uani 1 1 d . .
C15 C 0.37698(17) 0.38567(14) 0.10490(13) 0.0508(3) Uani 1 1 d . .
H15 H 0.3459 0.4643 0.1066 0.061 Uiso 1 1 calc R U
C16 C 0.4268(2) 0.32880(18) -0.00060(14) 0.0655(4) Uani 1 1 d . .
H16 H 0.4291 0.3696 -0.0689 0.079 Uiso 1 1 calc R U
C17 C 0.4723(2) 0.2135(2) -0.00450(17) 0.0731(5) Uani 1 1 d . .
H17 H 0.5061 0.1758 -0.0753 0.088 Uiso 1 1 calc R U
C18 C 0.4680(3) 0.15322(18) 0.09658(19) 0.0759(5) Uani 1 1 d . .
H18 H 0.4981 0.0744 0.0942 0.091 Uiso 1 1 calc R U
C19 C 0.4190(2) 0.20931(14) 0.20210(16) 0.0613(4) Uani 1 1 d . .
H19 H 0.4168 0.1678 0.2700 0.074 Uiso 1 1 calc R U
N20 N 0.30014(14) 0.51071(10) 0.30681(10) 0.0460(3) Uani 1 1 d . .
C21 C 0.24164(17) 0.58292(13) 0.40806(13) 0.0503(3) Uani 1 1 d . .
H21A H 0.3109 0.5760 0.4520 0.060 Uiso 1 1 calc R U
H21B H 0.1508 0.5565 0.4574 0.060 Uiso 1 1 calc R U
C22 C 0.21288(15) 0.70742(13) 0.37532(14) 0.0500(3) Uani 1 1 d . .
C23 C 0.2053(2) 0.79168(17) 0.4532(2) 0.0754(6) Uani 1 1 d . .
H23 H 0.2222 0.7713 0.5234 0.090 Uiso 1 1 calc R U
C24 C 0.1726(4) 0.9061(2) 0.4273(3) 0.1095(10) Uani 1 1 d . .
H24 H 0.1671 0.9625 0.4804 0.131 Uiso 1 1 calc R U
C25 C 0.1481(4) 0.9371(2) 0.3240(3) 0.1084(9) Uani 1 1 d . .
H25 H 0.1301 1.0147 0.3058 0.130 Uiso 1 1 calc R U
C26 C 0.1502(3) 0.8541(2) 0.2474(2) 0.0942(8) Uani 1 1 d . .
H26 H 0.1289 0.8746 0.1788 0.113 Uiso 1 1 calc R U
C27 C 0.1843(2) 0.73953(17) 0.27313(16) 0.0701(5) Uani 1 1 d . .
H27 H 0.1880 0.6832 0.2204 0.084 Uiso 1 1 calc R U
C28 C 0.37620(18) 0.30302(14) 0.61099(12) 0.0498(3) Uani 1 1 d . .
H28A H 0.3374 0.3668 0.6642 0.060 Uiso 1 1 calc R U
H28B H 0.4825 0.2992 0.5859 0.060 Uiso 1 1 calc R U
C29 C 0.33092(14) 0.19285(11) 0.67374(11) 0.0417(3) Uani 1 1 d . .
C30 C 0.3544(3) 0.09033(16) 0.61479(18) 0.0737(5) Uani 1 1 d . .
H30 H 0.3958 0.0897 0.5344 0.088 Uiso 1 1 calc R U
C31 C 0.3171(3) -0.01030(17) 0.6738(3) 0.0931(8) Uani 1 1 d . .
H31 H 0.3324 -0.0785 0.6331 0.112 Uiso 1 1 calc R U
C32 C 0.2583(3) -0.01094(19) 0.7904(3) 0.0902(8) Uani 1 1 d . .
H32 H 0.2353 -0.0798 0.8300 0.108 Uiso 1 1 calc R U
C33 C 0.2326(3) 0.0891(2) 0.8504(2) 0.0907(7) Uani 1 1 d . .
H33 H 0.1909 0.0886 0.9308 0.109 Uiso 1 1 calc R U
C34 C 0.2685(2) 0.19152(15) 0.79165(14) 0.0623(4) Uani 1 1 d . .
H34 H 0.2500 0.2597 0.8327 0.075 Uiso 1 1 calc R U
H20 H 0.391(2) 0.5305(15) 0.2730(16) 0.052(4) Uiso 1 1 d . .

loop_
_atom_site_aniso_label
_atom_site_aniso_U_11
_atom_site_aniso_U_22
_atom_site_aniso_U_33
_atom_site_aniso_U_23
_atom_site_aniso_U_13
_atom_site_aniso_U_12
C1 0.0373(6) 0.0397(6) 0.0370(6) 0.0044(4) -0.0117(4) -0.0047(4)
C2 0.0356(6) 0.0468(6) 0.0398(6) 0.0047(5) -0.0132(5) -0.0023(5)
C3 0.0376(6) 0.0685(9) 0.0516(8) 0.0073(7) -0.0144(6) -0.0093(6)
C4 0.0384(7) 0.0698(9) 0.0480(7) 0.0097(6) -0.0076(5) -0.0082(6)
N5 0.0397(6) 0.0595(7) 0.0377(5) 0.0097(5) -0.0106(4) -0.0098(5)
N6 0.0359(5) 0.0513(6) 0.0366(5) 0.0059(4) -0.0114(4) -0.0050(4)
C7 0.0360(6) 0.0416(6) 0.0384(6) 0.0026(5) -0.0129(4) -0.0062(4)
O8 0.0437(5) 0.0478(5) 0.0520(5) 0.0123(4) -0.0126(4) -0.0034(4)
O9 0.0355(4) 0.0489(5) 0.0451(5) 0.0094(4) -0.0078(4) -0.0026(4)
C10 0.0361(6) 0.0521(7) 0.0477(7) 0.0027(6) -0.0056(5) -0.0089(5)
C11 0.0663(10) 0.0731(11) 0.0456(8) 0.0010(7) -0.0105(7) -0.0157(8)
C12 0.0509(8) 0.0633(10) 0.0757(11) 0.0008(8) -0.0127(7) -0.0206(7)
C13 0.0399(7) 0.0684(10) 0.0825(12) -0.0031(9) -0.0107(7) 0.0010(7)
C14 0.0393(6) 0.0490(7) 0.0436(7) 0.0009(5) -0.0175(5) -0.0035(5)
C15 0.0537(8) 0.0572(8) 0.0437(7) 0.0049(6) -0.0174(6) -0.0104(6)
C16 0.0740(11) 0.0823(12) 0.0427(8) 0.0003(7) -0.0176(7) -0.0208(9)
C17 0.0751(12) 0.0895(14) 0.0577(10) -0.0232(9) -0.0231(8) -0.0044(10)
C18 0.0921(14) 0.0622(10) 0.0807(13) -0.0228(9) -0.0413(11) 0.0119(9)
C19 0.0787(11) 0.0509(8) 0.0603(9) -0.0030(7) -0.0339(8) 0.0036(7)
N20 0.0443(6) 0.0461(6) 0.0427(6) 0.0031(5) -0.0103(5) 0.0036(5)
C21 0.0494(7) 0.0531(8) 0.0461(7) 0.0001(6) -0.0148(6) 0.0024(6)
C22 0.0387(6) 0.0524(8) 0.0558(8) -0.0018(6) -0.0140(6) 0.0061(5)
C23 0.0874(13) 0.0637(10) 0.0860(13) -0.0152(9) -0.0488(11) 0.0141(9)
C24 0.149(3) 0.0615(12) 0.141(2) -0.0281(14) -0.088(2) 0.0261(14)
C25 0.143(3) 0.0562(12) 0.131(2) 0.0002(13) -0.063(2) 0.0239(13)
C26 0.130(2) 0.0696(13) 0.0805(14) 0.0074(11) -0.0428(14) 0.0239(13)
C27 0.0893(13) 0.0607(10) 0.0574(10) -0.0017(8) -0.0261(9) 0.0124(9)
C28 0.0586(8) 0.0565(8) 0.0376(6) 0.0080(5) -0.0166(6) -0.0182(6)
C29 0.0438(6) 0.0447(6) 0.0379(6) 0.0007(5) -0.0149(5) -0.0038(5)
C30 0.1078(16) 0.0539(9) 0.0598(10) -0.0121(8) -0.0285(10) 0.0015(9)
C31 0.134(2) 0.0445(9) 0.123(2) -0.0032(11) -0.0730(18) -0.0050(11)
C32 0.1019(17) 0.0637(12) 0.124(2) 0.0417(13) -0.0604(15) -0.0325(11)
C33 0.1089(18) 0.0922(16) 0.0622(12) 0.0346(11) -0.0149(11) -0.0228(13)
C34 0.0824(11) 0.0581(9) 0.0407(7) 0.0041(6) -0.0118(7) -0.0072(8)

loop_
_atom_type_symbol
_atom_type_description
_atom_type_scat_dispersion_real
_atom_type_scat_dispersion_imag
_atom_type_scat_source
C C 0.0033 0.0016 'International Tables Vol C Tables 4.2.6.8 and 6.1.1.4'
H H 0.0000 0.0000 'International Tables Vol C Tables 4.2.6.8 and 6.1.1.4'
N N 0.0061 0.0033 'International Tables Vol C Tables 4.2.6.8 and 6.1.1.4'
O O 0.0106 0.0060 'International Tables Vol C Tables 4.2.6.8 and 6.1.1.4'

loop_
_geom_angle_atom_site_label_1
_geom_angle_atom_site_label_2
_geom_angle_atom_site_label_3
_geom_angle
N6 C1 N5 120.27(11)
N6 C1 C2 130.83(11)
N5 C1 C2 108.90(10)
N20 C2 C14 109.27(10)
N20 C2 C1 111.13(11)
C14 C2 C1 112.40(10)
N20 C2 C3 111.50(11)
C14 C2 C3 110.98(11)
C1 C2 C3 101.42(10)
C4 C3 C2 106.75(11)
C4 C3 H3A 110.4
C2 C3 H3A 110.4
C4 C3 H3B 110.4
C2 C3 H3B 110.4
H3A C3 H3B 108.6
N5 C4 C3 103.01(11)
N5 C4 H4A 111.2
C3 C4 H4A 111.2
N5 C4 H4B 111.2
C3 C4 H4B 111.2
H4A C4 H4B 109.1
C1 N5 C4 115.18(11)
C1 N5 C28 123.76(11)
C4 N5 C28 120.81(11)
C1 N6 C7 121.79(11)
O8 C7 O9 123.35(11)
O8 C7 N6 128.09(12)
O9 C7 N6 108.37(10)
C7 O9 C10 120.92(10)
O9 C10 C12 110.43(12)
O9 C10 C11 109.81(11)
C12 C10 C11 113.05(14)
O9 C10 C13 102.03(12)
C12 C10 C13 109.69(13)
C11 C10 C13 111.29(14)
C10 C11 H11A 109.5
C10 C11 H11B 109.5
H11A C11 H11B 109.5
C10 C11 H11C 109.5
H11A C11 H11C 109.5
H11B C11 H11C 109.5
C10 C12 H12A 109.5
C10 C12 H12B 109.5
H12A C12 H12B 109.5
C10 C12 H12C 109.5
H12A C12 H12C 109.5
H12B C12 H12C 109.5
C10 C13 H13A 109.5
C10 C13 H13B 109.5
H13A C13 H13B 109.5
C10 C13 H13C 109.5
H13A C13 H13C 109.5
H13B C13 H13C 109.5
C15 C14 C19 118.22(14)
C15 C14 C2 121.98(13)
C19 C14 C2 119.74(13)
C14 C15 C16 120.72(16)
C14 C15 H15 119.6
C16 C15 H15 119.6
C17 C16 C15 120.35(17)
C17 C16 H16 119.8
C15 C16 H16 119.8
C16 C17 C18 119.74(16)
C16 C17 H17 120.1
C18 C17 H17 120.1
C17 C18 C19 120.29(18)
C17 C18 H18 119.9
C19 C18 H18 119.9
C18 C19 C14 120.67(16)
C18 C19 H19 119.7
C14 C19 H19 119.7
C21 N20 C2 118.03(11)
C21 N20 H20 104.4(11)
C2 N20 H20 107.1(11)
N20 C21 C22 111.71(12)
N20 C21 H21A 109.3
C22 C21 H21A 109.3
N20 C21 H21B 109.3
C22 C21 H21B 109.3
H21A C21 H21B 107.9
C27 C22 C23 118.78(16)
C27 C22 C21 121.96(15)
C23 C22 C21 119.11(15)
C22 C23 C24 120.2(2)
C22 C23 H23 119.9
C24 C23 H23 119.9
C25 C24 C23 120.5(2)
C25 C24 H24 119.8
C23 C24 H24 119.8
C24 C25 C26 120.1(2)
C24 C25 H25 120.0
C26 C25 H25 120.0
C25 C26 C27 119.3(2)
C25 C26 H26 120.4
C27 C26 H26 120.4
C22 C27 C26 121.17(19)
C22 C27 H27 119.4
C26 C27 H27 119.4
N5 C28 C29 112.43(11)
N5 C28 H28A 109.1
C29 C28 H28A 109.1
N5 C28 H28B 109.1
C29 C28 H28B 109.1
H28A C28 H28B 107.8
C34 C29 C30 118.45(15)
C34 C29 C28 120.24(13)
C30 C29 C28 121.29(14)
C31 C30 C29 120.6(2)
C31 C30 H30 119.7
C29 C30 H30 119.7
C32 C31 C30 120.4(2)
C32 C31 H31 119.8
C30 C31 H31 119.8
C31 C32 C33 120.19(19)
C31 C32 H32 119.9
C33 C32 H32 119.9
C32 C33 C34 119.9(2)
C32 C33 H33 120.0
C34 C33 H33 120.0
C29 C34 C33 120.41(18)
C29 C34 H34 119.8
C33 C34 H34 119.8

loop_
_geom_bond_atom_site_label_1
_geom_bond_atom_site_label_2
_geom_bond_distance
C1 N6 1.2980(16)
C1 N5 1.3391(16)
C1 C2 1.5473(17)
C2 N20 1.4641(17)
C2 C14 1.5231(19)
C2 C3 1.5477(19)
C3 C4 1.523(2)
C3 H3A 0.9700
C3 H3B 0.9700
C4 N5 1.4538(18)
C4 H4A 0.9700
C4 H4B 0.9700
N5 C28 1.4561(17)
N6 C7 1.3682(16)
C7 O8 1.2173(16)
C7 O9 1.3465(15)
O9 C10 1.4672(16)
C10 C12 1.515(2)
C10 C11 1.515(2)
C10 C13 1.523(2)
C11 H11A 0.9600
C11 H11B 0.9600
C11 H11C 0.9600
C12 H12A 0.9600
C12 H12B 0.9600
C12 H12C 0.9600
C13 H13A 0.9600
C13 H13B 0.9600
C13 H13C 0.9600
C14 C15 1.384(2)
C14 C19 1.386(2)
C15 C16 1.390(2)
C15 H15 0.9300
C16 C17 1.363(3)
C16 H16 0.9300
C17 C18 1.374(3)
C17 H17 0.9300
C18 C19 1.386(3)
C18 H18 0.9300
C19 H19 0.9300
N20 C21 1.4462(19)
N20 H20 0.899(19)
C21 C22 1.504(2)
C21 H21A 0.9700
C21 H21B 0.9700
C22 C27 1.376(2)
C22 C23 1.378(2)
C23 C24 1.379(3)
C23 H23 0.9300
C24 C25 1.369(4)
C24 H24 0.9300
C25 C26 1.371(4)
C25 H25 0.9300
C26 C27 1.383(3)
C26 H26 0.9300
C27 H27 0.9300
C28 C29 1.5025(19)
C28 H28A 0.9700
C28 H28B 0.9700
C29 C34 1.367(2)
C29 C30 1.384(2)
C30 C31 1.372(3)
C30 H30 0.9300
C31 C32 1.349(4)
C31 H31 0.9300
C32 C33 1.363(4)
C32 H32 0.9300
C33 C34 1.386(3)
C33 H33 0.9300
C34 H34 0.9300
